data_7133241
loop_
_publ_author_name
'Sun, Qian-Ru'
'Luo, Dan'
'Lv, Yaokang'
'Fang, Wei-Hui'
'Zhang, Jian'

_publ_section_title
;
 Synthesis and photoluminescence properties of polymer chains based on
 pre-designed heterometallic Al<sub>4</sub>Ln<sub>4</sub> molecular rings.
;
_journal_issue 59
_journal_name_full 'Chemical communications (Cambridge, England)'
_journal_page_first 7574
_journal_page_last 7577
_journal_paper_doi 10.1039/d4cc01611d
_journal_volume 60
_journal_year 2024
_chemical_formula_moiety 'C48 H94 Al4 Ho4 N8 O32, 2(C3 H7 N O), [+ solvents]'
_chemical_formula_sum 'C51 H101 Al4 Ho4 N9 O33'
_chemical_formula_weight 2136.04
_chemical_name_systematic AlOC-195-Ho
_space_group_crystal_system monoclinic
_space_group_IT_number 15
_space_group_name_Hall '-I 2ya'
_space_group_name_H-M_alt 'I 1 2/a 1'
_atom_sites_solution_hydrogens geom
_atom_sites_solution_primary dual
_audit_creation_date 2024-06-03
_audit_creation_method
;
Olex2 1.3
(compiled 2020.06.28 svn.raecde09e for OlexSys, GUI svn.r6132)
;
_audit_update_record
;
2024-06-04 deposited with the CCDC.	2024-06-23 downloaded from the CCDC.
;
_cell_angle_alpha 90
_cell_angle_beta 99.140(3)
_cell_angle_gamma 90
_cell_formula_units_Z 4
_cell_length_a 28.9677(8)
_cell_length_b 10.1285(3)
_cell_length_c 27.6700(10)
_cell_measurement_reflns_used 9334
_cell_measurement_temperature 100.00(12)
_cell_measurement_theta_max 59.7120
_cell_measurement_theta_min 2.7320
_cell_volume 8015.3(4)
_computing_cell_refinement 'CrysAlisPro 1.171.42.85a (Rigaku OD, 2023)'
_computing_data_collection 'CrysAlisPro 1.171.42.85a (Rigaku OD, 2023)'
_computing_data_reduction 'CrysAlisPro 1.171.42.85a (Rigaku OD, 2023)'
_computing_molecular_graphics 'Olex2 1.3 (Dolomanov et al., 2009)'
_computing_publication_material 'Olex2 1.3 (Dolomanov et al., 2009)'
_computing_structure_refinement 'SHELXL 2018/3 (Sheldrick, 2015)'
_computing_structure_solution 'SHELXT  (Sheldrick, 2015)'
_diffrn_ambient_environment N~2~
_diffrn_ambient_temperature 100.00(12)
_diffrn_detector 'Hybrid Pixel Array Detector'
_diffrn_detector_area_resol_mean 10.0000
_diffrn_detector_type HyPix
_diffrn_measured_fraction_theta_full 0.963
_diffrn_measured_fraction_theta_max 0.963
_diffrn_measurement_details
;
List of Runs (angles in degrees, time in seconds):

  # Type    Start    End  Width  t~exp~   \w     \q     \k     \f   Frames
#--------------------------------------------------------------------------
  1  \w      6.00  31.00   0.50    1.62    --   76.09 -99.00 -90.00   50
  2  \w     63.00  90.00   0.50    1.62    --   76.09 -99.00 -90.00   54
  3  \w     34.00  59.00   0.50    1.62    --   76.09 -37.00 -55.00   50
  4  \w     59.00  89.00   0.50    1.62    --   76.09  37.00  99.00   60
  5  \w    105.00 131.00   0.50    1.62    --   76.09  37.00  99.00   52
  6  \w     94.00 146.00   0.50    1.62    --   76.09 125.00 -30.00  104
  7  \w    -23.00  78.00   0.50    0.41    --   -1.25  37.00  99.00  202
  8  \w    -91.00 -21.00   0.50    1.62    --  -78.59 125.00  90.00  140
  9  \w    -91.00  -4.00   0.50    1.62    --  -78.59  57.00  90.00  174
 10  \w    -69.00 -34.00   0.50    1.62    --  -78.59  37.00  99.00   70
 11  \w    -56.00 -22.00   0.50    1.62    --  -78.59  38.00 -60.00   68
 12  \w    -66.00 -17.00   0.50    0.41    --   -1.25 -37.00 -55.00   98
 13  \w     -8.00  38.00   0.50    0.41    --   -1.25 -99.00-180.00   92
 14  \w   -157.00 -53.00   0.50    1.62    --  -78.59 -37.00 -55.00  208
 15  \w   -149.00-122.00   0.50    1.62    --  -78.59-125.00-180.00   54
 16  \w   -151.00 -79.00   0.50    1.62    --  -78.59-125.00  60.00  144
;
_diffrn_measurement_device 'four-circle diffractometer'
_diffrn_measurement_device_type 'ROD, Synergy Custom system, HyPix'
_diffrn_measurement_method '\w scans'
_diffrn_orient_matrix_type 'CrysAlisPro convention (1999,Acta A55,543-557)'
_diffrn_orient_matrix_UB_11 -0.0377867000
_diffrn_orient_matrix_UB_12 -0.0565891000
_diffrn_orient_matrix_UB_13 -0.0259849000
_diffrn_orient_matrix_UB_21 -0.0170284000
_diffrn_orient_matrix_UB_22 -0.0241792000
_diffrn_orient_matrix_UB_23 0.0413624000
_diffrn_orient_matrix_UB_31 -0.0217922000
_diffrn_orient_matrix_UB_32 0.1170605000
_diffrn_orient_matrix_UB_33 -0.0039993000
_diffrn_radiation_monochromator mirror
_diffrn_radiation_probe x-ray
_diffrn_radiation_type GaK\a
_diffrn_radiation_wavelength 1.3405
_diffrn_reflns_av_R_equivalents 0.1331
_diffrn_reflns_av_unetI/netI 0.0992
_diffrn_reflns_Laue_measured_fraction_full 0.963
_diffrn_reflns_Laue_measured_fraction_max 0.963
_diffrn_reflns_limit_h_max 33
_diffrn_reflns_limit_h_min -34
_diffrn_reflns_limit_k_max 11
_diffrn_reflns_limit_k_min -5
_diffrn_reflns_limit_l_max 32
_diffrn_reflns_limit_l_min -32
_diffrn_reflns_number 20049
_diffrn_reflns_point_group_measured_fraction_full 0.963
_diffrn_reflns_point_group_measured_fraction_max 0.963
_diffrn_reflns_theta_full 52.931
_diffrn_reflns_theta_max 52.931
_diffrn_reflns_theta_min 2.686
_diffrn_source 'micro-focus metaljet'
_exptl_absorpt_coefficient_mu 18.304
_exptl_absorpt_correction_T_max 1.00000
_exptl_absorpt_correction_T_min 0.21266
_exptl_absorpt_correction_type multi-scan
_exptl_absorpt_process_details
;
CrysAlisPro 1.171.42.85a (Rigaku Oxford Diffraction, 2023)
Empirical absorption correction using spherical harmonics,
implemented in SCALE3 ABSPACK scaling algorithm.
;
_exptl_crystal_colour 'clear light yellow'
_exptl_crystal_colour_lustre clear
_exptl_crystal_colour_modifier light
_exptl_crystal_colour_primary yellow
_exptl_crystal_density_diffrn 1.770
_exptl_crystal_description block
_exptl_crystal_F_000 4216
_exptl_crystal_size_max 0.1
_exptl_crystal_size_mid 0.05
_exptl_crystal_size_min 0.05
_refine_diff_density_max 3.834
_refine_diff_density_min -2.042
_refine_diff_density_rms 0.362
_refine_ls_extinction_method none
_refine_ls_goodness_of_fit_ref 1.029
_refine_ls_hydrogen_treatment constr
_refine_ls_matrix_type full
_refine_ls_number_parameters 484
_refine_ls_number_reflns 6816
_refine_ls_number_restraints 96
_refine_ls_restrained_S_all 1.024
_refine_ls_R_factor_all 0.1687
_refine_ls_R_factor_gt 0.1298
_refine_ls_shift/su_max 0.040
_refine_ls_shift/su_mean 0.003
_refine_ls_structure_factor_coef Fsqd
_refine_ls_weighting_details 'w=1/[\s^2^(Fo^2^)+(0.1738P)^2^+958.0886P] where P=(Fo^2^+2Fc^2^)/3'
_refine_ls_weighting_scheme calc
_refine_ls_wR_factor_gt 0.3124
_refine_ls_wR_factor_ref 0.3467
_reflns_Friedel_coverage 0.000
_reflns_number_gt 4901
_reflns_number_total 6816
_reflns_threshold_expression 'I > 2\s(I)'
_cod_data_source_file d4cc01611d2.cif
_cod_data_source_block AlOC-195-Ho
_cod_depositor_comments 'Adding full bibliography for 7133236--7133243.cif.'
_cod_database_code 7133241
_shelx_shelxl_version_number 2018/3
_chemical_oxdiff_formula 'Al Ho C H O N'
_shelx_space_group_comment
;
The symmetry employed for this shelxl refinement is uniquely defined
by the following loop, which should always be used as a source of
symmetry information in preference to the above space-group names.
They are only intended as comments.
;
_shelx_estimated_absorpt_t_max 0.461
_shelx_estimated_absorpt_t_min 0.262
_reflns_odcompleteness_completeness 95.86
_reflns_odcompleteness_iscentric 1
_reflns_odcompleteness_theta 56.82
_olex2_refinement_description
;
1. Fixed Uiso
 At 1.2 times of:
  All C(H) groups, All C(H,H) groups
 At 1.5 times of:
  All C(H,H,H) groups
2. Uiso/Uaniso restraints and constraints
Uanis(C018) \\sim Ueq: with sigma of 0.01 and sigma for terminal atoms of 0.02
Uanis(N01F) \\sim Ueq: with sigma of 0.1 and sigma for terminal atoms of 0.2
Uanis(C17) \\sim Ueq, Uanis(O01E) \\sim Ueq: with sigma of 0.01 and sigma for
terminal atoms of 0.02
Uanis(C00Y) \\sim Ueq, Uanis(C012) \\sim Ueq, Uanis(C00O) \\sim Ueq: with sigma
of 0.1 and sigma for terminal atoms of 0.2
Uanis(C016) \\sim Ueq, Uanis(C00Y) \\sim Ueq: with sigma of 0.01 and sigma for
terminal atoms of 0.02
Uanis(O00C) \\sim Ueq: with sigma of 0.01 and sigma for terminal atoms of 0.02
Uanis(C01A) \\sim Ueq: with sigma of 0.1 and sigma for terminal atoms of 0.2
Uanis(C017) \\sim Ueq, Uanis(C01A) \\sim Ueq: with sigma of 0.01 and sigma for
terminal atoms of 0.02
Uanis(C017) \\sim Ueq: with sigma of 0.01 and sigma for terminal atoms of 0.02
Uanis(C014) \\sim Ueq, Uanis(C010) \\sim Ueq, Uanis(C01D) \\sim Ueq: with sigma
of 0.01 and sigma for terminal atoms of 0.02
Uanis(C29) \\sim Ueq, Uanis(C23) \\sim Ueq: with sigma of 0.01 and sigma for
terminal atoms of 0.02
3. Others
 Fixed Sof: O01E(0.5) N01F(0.5) C17(0.5) H17(0.5) C23(0.5) H23A(0.5) H23B(0.5)
 H23C(0.5) C29(0.5) H29A(0.5) H29B(0.5) H29C(0.5)
4.a Secondary CH2 refined with riding coordinates:
 C00O(H00A,H00B), C00Q(H00C,H00D), C00R(H00E,H00F), C00S(H00G,H00H), C00W(H00L,
 H00M), C00X(H00N,H00O), C00Z(H00P,H00Q), C010(H01A,H01B), C011(H01C,H01D),
 C012(H01E,H01F), C014(H01G,H01H), C015(H01I,H01J), C016(H01K,H01L), C018(H01P,
 H01Q), C01A(H01U,H01V)
4.b Aromatic/amide H refined with riding coordinates:
 C00T(H00T), C00V(H00V), C00Y(H00Y), C013(H013), C01B(H01W), C17(H17)
4.c Idealised Me refined as rotating group:
 C00U(H00I,H00J,H00K), C017(H01M,H01N,H01O), C019(H01R,H01S,H01T), C01D(H01X,
 H01Y,H), C23(H23A,H23B,H23C), C29(H29A,H29B,H29C)
;
_smtbx_masks_void_probe_radius 1.2
_smtbx_masks_void_truncation_radius 1.2
_olex2_submission_special_instructions 'No special instructions were received'
_oxdiff_exptl_absorpt_empirical_details
;
Empirical correction (ABSPACK) includes:
- Absorption correction using spherical harmonics
- Frame scaling
;
_oxdiff_exptl_absorpt_empirical_full_max 6.085
_oxdiff_exptl_absorpt_empirical_full_min 0.205

loop_
_space_group_symop_operation_xyz
'x, y, z'
'-x+1/2, y, -z'
'x+1/2, y+1/2, z+1/2'
'-x+1, y+1/2, -z+1/2'
'-x, -y, -z'
'x-1/2, -y, z'
'-x+1/2, -y+1/2, -z+1/2'
'x, -y+1/2, z+1/2'

loop_
_atom_site_label
_atom_site_type_symbol
_atom_site_fract_x
_atom_site_fract_y
_atom_site_fract_z
_atom_site_U_iso_or_equiv
_atom_site_adp_type
_atom_site_occupancy
_atom_site_site_symmetry_order
_atom_site_calc_flag
_atom_site_refinement_flags_posn
_atom_site_refinement_flags_adp
_atom_site_refinement_flags_occupancy
_atom_site_disorder_assembly
_atom_site_disorder_group
Ho01 Ho 0.31429(4) 0.62969(10) 0.36355(4) 0.0302(4) Uani 1 1 d . . . . .
Ho02 Ho 0.37873(4) 0.48436(12) 0.58741(4) 0.0375(4) Uani 1 1 d . . . . .
Al03 Al 0.3784(2) 0.5397(6) 0.4692(2) 0.0317(14) Uani 1 1 d . . . . .
Al04 Al 0.3028(2) 0.5734(7) 0.6593(2) 0.0318(14) Uani 1 1 d . . . . .
O005 O 0.3471(5) 0.4319(14) 0.5067(5) 0.033(3) Uani 1 1 d . . . . .
O006 O 0.3564(5) 0.6446(16) 0.6405(5) 0.035(4) Uani 1 1 d . . . . .
O007 O 0.2469(5) 0.4984(14) 0.6748(6) 0.035(3) Uani 1 1 d . . . . .
O008 O 0.1417(5) 0.4599(14) 0.5921(6) 0.038(4) Uani 1 1 d . . . . .
O009 O 0.3295(5) 0.6510(15) 0.4442(5) 0.034(3) Uani 1 1 d . . . . .
O00A O 0.4430(5) 0.3745(16) 0.5632(6) 0.040(4) Uani 1 1 d . . . . .
O00B O 0.3412(5) 0.4445(17) 0.7029(6) 0.044(4) Uani 1 1 d . . . . .
O00C O 0.3060(6) 0.4727(18) 0.6048(7) 0.053(4) Uani 1 1 d . U . . .
O00D O 0.3948(5) 0.6277(15) 0.5286(6) 0.041(4) Uani 1 1 d . . . . .
O00E O 0.3086(6) 0.7584(17) 0.7913(6) 0.045(4) Uani 1 1 d . . . . .
O00F O 0.3908(6) 0.7006(16) 0.3665(6) 0.044(4) Uani 1 1 d . . . . .
O00G O 0.4337(6) 0.4211(18) 0.4825(6) 0.047(4) Uani 1 1 d . . . . .
O00H O 0.2404(5) 0.6991(15) 0.3707(7) 0.045(4) Uani 1 1 d . . . . .
O00I O 0.3100(7) 0.6900(19) 0.7165(6) 0.057(5) Uani 1 1 d . . . . .
O00J O 0.4236(5) 0.6481(17) 0.4432(6) 0.044(4) Uani 1 1 d . . . . .
O00K O 0.4002(6) 0.3925(17) 0.6651(6) 0.046(4) Uani 1 1 d . . . . .
N00L N 0.1575(6) 0.4506(17) 0.6945(7) 0.035(4) Uani 1 1 d . . . . .
N00M N 0.3106(7) 0.8812(17) 0.3937(8) 0.042(5) Uani 1 1 d . . . . .
N00N N 0.3459(7) 0.234(2) 0.5790(9) 0.054(6) Uani 1 1 d . . . . .
C00O C 0.1985(7) 0.419(2) 0.7305(8) 0.033(5) Uani 1 1 d . U . . .
H00A H 0.191696 0.339615 0.749162 0.040 Uiso 1 1 calc R U . . .
H00B H 0.204920 0.492997 0.753916 0.040 Uiso 1 1 calc R U . . .
N00P N 0.4501(7) 0.643(2) 0.6220(7) 0.051(6) Uani 1 1 d . . . . .
C00Q C 0.1436(9) 0.332(2) 0.6656(9) 0.041(6) Uani 1 1 d . . . . .
H00C H 0.124604 0.274152 0.683410 0.049 Uiso 1 1 calc R U . . .
H00D H 0.171624 0.283036 0.659657 0.049 Uiso 1 1 calc R U . . .
C00R C 0.1139(9) 0.378(2) 0.6152(9) 0.043(6) Uani 1 1 d . . . . .
H00E H 0.104270 0.299670 0.594409 0.052 Uiso 1 1 calc R U . . .
H00F H 0.085436 0.425013 0.621049 0.052 Uiso 1 1 calc R U . . .
C00S C 0.2251(8) 0.827(2) 0.3818(9) 0.044(6) Uani 1 1 d . . . . .
H00G H 0.220271 0.831142 0.416431 0.052 Uiso 1 1 calc R U . . .
H00H H 0.195291 0.848708 0.360613 0.052 Uiso 1 1 calc R U . . .
C00T C 0.3043(9) 0.682(3) 0.7557(11) 0.055(7) Uani 1 1 d . . . . .
H00T H 0.293771 0.596835 0.763448 0.066 Uiso 1 1 calc R U . . .
C00U C 0.1201(8) 0.496(2) 0.7202(10) 0.042(6) Uani 1 1 d . . . . .
H00I H 0.128580 0.581718 0.735421 0.064 Uiso 1 1 calc R U . . .
H00J H 0.115601 0.431728 0.745539 0.064 Uiso 1 1 calc R U . . .
H00K H 0.091049 0.504650 0.696863 0.064 Uiso 1 1 calc R U . . .
C00V C 0.4243(10) 0.695(2) 0.3997(8) 0.044(6) Uani 1 1 d . . . . .
H00V H 0.453366 0.727797 0.392985 0.053 Uiso 1 1 calc R U . . .
C00W C 0.4274(12) 0.734(3) 0.5390(10) 0.063(8) Uani 1 1 d . . . . .
H00L H 0.411116 0.814466 0.547996 0.076 Uiso 1 1 calc R U . . .
H00M H 0.441767 0.754923 0.509645 0.076 Uiso 1 1 calc R U . . .
C00X C 0.2421(8) 0.393(3) 0.7067(9) 0.045(6) Uani 1 1 d . . . . .
H00N H 0.270198 0.386238 0.732169 0.054 Uiso 1 1 calc R U . . .
H00O H 0.238597 0.308555 0.688248 0.054 Uiso 1 1 calc R U . . .
C00Y C 0.4556(9) 0.372(3) 0.5221(9) 0.045(6) Uani 1 1 d . U . . .
H00Y H 0.484505 0.329719 0.520118 0.054 Uiso 1 1 calc R U . . .
C00Z C 0.3304(9) 0.303(3) 0.4929(10) 0.055(7) Uani 1 1 d . . . . .
H00P H 0.339049 0.281256 0.460633 0.066 Uiso 1 1 calc R U . . .
H00Q H 0.295857 0.303017 0.489307 0.066 Uiso 1 1 calc R U . . .
C010 C 0.3498(10) 0.198(3) 0.5297(10) 0.055(7) Uani 1 1 d . U . . .
H01A H 0.332795 0.114040 0.521376 0.066 Uiso 1 1 calc R U . . .
H01B H 0.383183 0.182463 0.527412 0.066 Uiso 1 1 calc R U . . .
C011 C 0.3190(10) 0.880(2) 0.4492(10) 0.053(7) Uani 1 1 d . . . . .
H01C H 0.299997 0.950140 0.461404 0.064 Uiso 1 1 calc R U . . .
H01D H 0.352327 0.899128 0.461283 0.064 Uiso 1 1 calc R U . . .
C012 C 0.3062(11) 0.747(2) 0.4689(10) 0.057(8) Uani 1 1 d . U . . .
H01E H 0.316640 0.741845 0.504682 0.068 Uiso 1 1 calc R U . . .
H01F H 0.271908 0.733150 0.462108 0.068 Uiso 1 1 calc R U . . .
C013 C 0.3805(10) 0.390(3) 0.6999(9) 0.050(7) Uani 1 1 d . . . . .
H013 H 0.395335 0.342487 0.727793 0.060 Uiso 1 1 calc R U . . .
C014 C 0.2979(10) 0.246(3) 0.5885(10) 0.052(6) Uani 1 1 d . U . . .
H01G H 0.278299 0.184898 0.565883 0.062 Uiso 1 1 calc R U . . .
H01H H 0.297272 0.213261 0.622110 0.062 Uiso 1 1 calc R U . . .
C015 C 0.2654(9) 0.928(3) 0.3723(11) 0.055(7) Uani 1 1 d . . . . .
H01I H 0.264437 0.939588 0.336669 0.065 Uiso 1 1 calc R U . . .
H01J H 0.259692 1.015136 0.386507 0.065 Uiso 1 1 calc R U . . .
C016 C 0.4300(10) 0.755(3) 0.6479(10) 0.058(7) Uani 1 1 d . U . . .
H01K H 0.454848 0.793223 0.672553 0.070 Uiso 1 1 calc R U . . .
H01L H 0.418753 0.824629 0.623838 0.070 Uiso 1 1 calc R U . . .
C017 C 0.4866(11) 0.578(3) 0.6522(12) 0.072(9) Uani 1 1 d . U . . .
H01M H 0.474801 0.540698 0.680601 0.107 Uiso 1 1 calc R U . . .
H01N H 0.511729 0.640839 0.663406 0.107 Uiso 1 1 calc R U . . .
H01O H 0.498685 0.506763 0.633766 0.107 Uiso 1 1 calc R U . . .
C018 C 0.3914(9) 0.711(3) 0.6720(9) 0.049(6) Uani 1 1 d . U . . .
H01P H 0.403747 0.651514 0.699438 0.058 Uiso 1 1 calc R U . . .
H01Q H 0.377441 0.788607 0.685905 0.058 Uiso 1 1 calc R U . . .
C019 C 0.3455(12) 0.971(3) 0.3780(17) 0.092(13) Uani 1 1 d . . . . .
H01R H 0.377003 0.937016 0.389815 0.139 Uiso 1 1 calc R U . . .
H01S H 0.342164 1.058931 0.391559 0.139 Uiso 1 1 calc R U . . .
H01T H 0.340584 0.975605 0.342183 0.139 Uiso 1 1 calc R U . . .
C01A C 0.4640(10) 0.695(3) 0.5798(10) 0.057(7) Uani 1 1 d . U . . .
H01U H 0.484134 0.628573 0.567187 0.069 Uiso 1 1 calc R U . . .
H01V H 0.483726 0.773326 0.589592 0.069 Uiso 1 1 calc R U . . .
C01B C 0.2755(11) 0.374(3) 0.5842(13) 0.074(10) Uani 1 1 d . . . . .
H01W H 0.244088 0.388287 0.569192 0.088 Uiso 1 1 calc R U . . .
C01D C 0.3691(13) 0.129(3) 0.6121(14) 0.079(10) Uani 1 1 d . U . . .
H01X H 0.402299 0.124654 0.608965 0.119 Uiso 1 1 calc R U . . .
H01Y H 0.354250 0.043872 0.603015 0.119 Uiso 1 1 calc R U . . .
H H 0.366040 0.150210 0.645981 0.119 Uiso 1 1 calc R U . . .
O01E O 0.4568(14) 0.413(4) 0.8064(17) 0.072(11) Uani 0.5 1 d . U P . .
N01F N 0.4819(12) 0.613(3) 0.7948(15) 0.036(9) Uani 0.5 1 d . U P . .
C17 C 0.4519(19) 0.530(5) 0.8050(19) 0.048(12) Uani 0.5 1 d . U P . .
H17 H 0.423204 0.564233 0.812191 0.058 Uiso 0.5 1 calc R U P . .
C23 C 0.524(2) 0.579(8) 0.789(3) 0.079(19) Uani 0.5 1 d . U P . .
H23A H 0.542103 0.552780 0.820189 0.119 Uiso 0.5 1 calc R U P . .
H23B H 0.539384 0.654910 0.775696 0.119 Uiso 0.5 1 calc R U P . .
H23C H 0.522476 0.505618 0.765588 0.119 Uiso 0.5 1 calc R U P . .
C29 C 0.474(2) 0.742(6) 0.789(2) 0.069(17) Uani 0.5 1 d . U P . .
H29A H 0.467591 0.761902 0.753557 0.104 Uiso 0.5 1 calc R U P . .
H29B H 0.501289 0.791283 0.804063 0.104 Uiso 0.5 1 calc R U P . .
H29C H 0.446668 0.766568 0.803691 0.104 Uiso 0.5 1 calc R U P . .

loop_
_atom_site_aniso_label
_atom_site_aniso_U_11
_atom_site_aniso_U_22
_atom_site_aniso_U_33
_atom_site_aniso_U_23
_atom_site_aniso_U_13
_atom_site_aniso_U_12
Ho01 0.0300(6) 0.0203(6) 0.0395(7) 0.0002(5) 0.0033(4) -0.0006(4)
Ho02 0.0315(7) 0.0398(8) 0.0407(7) -0.0016(5) 0.0043(5) 0.0042(5)
Al03 0.025(3) 0.031(3) 0.038(4) -0.001(3) 0.002(3) 0.001(3)
Al04 0.032(3) 0.031(3) 0.032(3) -0.002(3) 0.004(3) 0.001(3)
O005 0.024(7) 0.029(8) 0.050(9) -0.004(7) 0.017(6) -0.011(6)
O006 0.021(7) 0.050(10) 0.034(8) 0.004(7) 0.004(6) 0.005(7)
O007 0.028(8) 0.023(8) 0.053(10) 0.006(7) 0.002(6) 0.002(6)
O008 0.042(9) 0.023(8) 0.051(10) 0.000(7) 0.009(7) -0.004(7)
O009 0.038(8) 0.038(9) 0.028(8) -0.009(7) 0.014(6) 0.003(7)
O00A 0.013(7) 0.057(11) 0.050(10) -0.012(8) 0.006(6) 0.011(7)
O00B 0.035(9) 0.046(10) 0.051(10) 0.015(8) 0.003(7) -0.004(8)
O00C 0.039(7) 0.056(8) 0.067(8) -0.006(7) 0.016(6) -0.004(6)
O00D 0.039(9) 0.033(9) 0.052(10) -0.009(7) 0.005(7) -0.006(7)
O00E 0.043(9) 0.042(10) 0.050(10) -0.007(8) 0.006(7) -0.009(8)
O00F 0.038(9) 0.040(10) 0.051(10) -0.014(8) -0.002(7) -0.008(7)
O00G 0.051(10) 0.050(10) 0.042(9) 0.004(8) 0.010(8) -0.003(8)
O00H 0.035(9) 0.021(8) 0.078(12) 0.019(8) 0.005(8) 0.010(7)
O00I 0.077(13) 0.060(12) 0.032(10) -0.029(9) 0.008(9) -0.004(10)
O00J 0.022(8) 0.062(11) 0.048(10) -0.006(9) 0.008(6) -0.006(7)
O00K 0.051(10) 0.055(11) 0.038(9) 0.002(8) 0.018(8) 0.005(8)
N00L 0.036(10) 0.018(9) 0.052(12) -0.008(8) 0.011(8) -0.005(7)
N00M 0.034(11) 0.017(9) 0.078(15) 0.003(9) 0.014(9) -0.006(8)
N00N 0.043(12) 0.040(12) 0.080(16) -0.004(12) 0.019(11) -0.022(10)
C00O 0.030(11) 0.028(11) 0.040(12) 0.000(10) 0.007(9) 0.007(9)
N00P 0.039(12) 0.081(17) 0.031(11) -0.003(11) 0.002(9) -0.003(11)
C00Q 0.049(14) 0.019(11) 0.052(15) 0.001(10) -0.003(11) 0.001(10)
C00R 0.047(14) 0.025(12) 0.057(16) -0.008(11) 0.005(11) 0.007(10)
C00S 0.041(14) 0.043(14) 0.048(14) -0.006(12) 0.007(11) 0.013(11)
C00T 0.054(16) 0.051(17) 0.062(19) -0.037(15) 0.018(13) -0.022(13)
C00U 0.037(13) 0.023(12) 0.073(18) 0.001(11) 0.026(12) 0.007(9)
C00V 0.069(18) 0.026(13) 0.033(13) 0.012(10) -0.008(12) -0.007(11)
C00W 0.09(2) 0.049(17) 0.044(15) -0.009(13) -0.004(14) -0.024(16)
C00X 0.030(12) 0.064(17) 0.041(13) 0.027(12) 0.004(10) 0.005(11)
C00Y 0.049(9) 0.053(10) 0.034(9) -0.009(8) 0.006(7) 0.002(8)
C00Z 0.039(14) 0.055(17) 0.063(17) -0.007(14) -0.017(12) 0.004(12)
C010 0.057(10) 0.049(10) 0.061(10) -0.008(8) 0.009(8) -0.001(8)
C011 0.053(16) 0.036(15) 0.067(18) -0.026(13) -0.003(13) 0.016(12)
C012 0.075(19) 0.035(15) 0.053(16) -0.016(12) -0.009(13) 0.026(13)
C013 0.057(17) 0.057(18) 0.032(13) 0.006(12) -0.005(12) 0.010(13)
C014 0.057(10) 0.043(10) 0.055(10) 0.010(8) 0.005(8) -0.002(8)
C015 0.045(15) 0.034(14) 0.078(19) -0.008(14) -0.008(13) -0.009(12)
C016 0.058(10) 0.060(11) 0.055(10) -0.011(8) 0.010(8) -0.005(8)
C017 0.051(14) 0.075(16) 0.083(16) -0.012(14) -0.007(12) 0.005(13)
C018 0.049(9) 0.047(10) 0.049(9) -0.006(8) 0.004(8) -0.014(8)
C019 0.06(2) 0.039(17) 0.18(4) 0.02(2) 0.00(2) 0.005(15)
C01A 0.052(10) 0.060(11) 0.057(10) -0.012(8) 0.001(8) 0.003(8)
C01B 0.046(17) 0.09(2) 0.09(2) -0.025(19) 0.009(15) -0.028(16)
C01D 0.090(17) 0.057(15) 0.092(17) 0.018(14) 0.016(14) -0.005(13)
O01E 0.049(16) 0.068(18) 0.094(19) 0.008(16) -0.003(14) -0.010(15)
N01F 0.024(18) 0.012(17) 0.07(3) -0.004(17) 0.018(17) 0.003(14)
C17 0.046(15) 0.048(15) 0.052(15) 0.002(10) 0.009(9) 0.001(10)
C23 0.08(3) 0.08(2) 0.08(2) -0.008(18) 0.008(18) 0.008(18)
C29 0.07(2) 0.07(2) 0.07(2) -0.012(18) 0.011(17) -0.012(18)

loop_
_atom_type_symbol
_atom_type_description
_atom_type_scat_dispersion_real
_atom_type_scat_dispersion_imag
_atom_type_scat_source
C C 0.0147 0.0070 'International Tables Vol C Tables 4.2.6.8 and 6.1.1.4'
H H 0.0000 0.0000 'International Tables Vol C Tables 4.2.6.8 and 6.1.1.4'
Al Al 0.1763 0.1843 'International Tables Vol C Tables 4.2.6.8 and 6.1.1.4'
Ho Ho -7.8061 12.0812 'International Tables Vol C Tables 4.2.6.8 and 6.1.1.4'
N N 0.0253 0.0135 'International Tables Vol C Tables 4.2.6.8 and 6.1.1.4'
O O 0.0412 0.0250 'International Tables Vol C Tables 4.2.6.8 and 6.1.1.4'

loop_
_geom_angle_atom_site_label_1
_geom_angle_atom_site_label_2
_geom_angle_atom_site_label_3
_geom_angle
_geom_angle_site_symmetry_1
_geom_angle_site_symmetry_3
_geom_angle_publ_flag
Al03 Ho01 Al04 121.19(16) . 2_556 ?
O007 Ho01 Al03 121.4(4) 2_556 . ?
O007 Ho01 Al04 32.4(4) 2_556 2_556 ?
O007 Ho01 O008 97.5(5) 2_556 2_556 ?
O007 Ho01 N00L 67.5(5) 2_556 2_556 ?
O007 Ho01 N00M 128.1(5) 2_556 . ?
O008 Ho01 Al03 33.5(4) 2_556 . ?
O008 Ho01 Al04 114.5(4) 2_556 2_556 ?
O008 Ho01 N00L 67.8(5) 2_556 2_556 ?
O008 Ho01 N00M 124.9(6) 2_556 . ?
O009 Ho01 Al03 31.7(4) . . ?
O009 Ho01 Al04 103.7(4) . 2_556 ?
O009 Ho01 O007 122.0(6) . 2_556 ?
O009 Ho01 O008 62.8(5) . 2_556 ?
O009 Ho01 O00E 144.1(6) . 8_564 ?
O009 Ho01 O00F 84.2(6) . . ?
O009 Ho01 O00H 85.6(6) . . ?
O009 Ho01 N00L 130.5(6) . 2_556 ?
O009 Ho01 N00M 66.8(6) . . ?
O00E Ho01 Al03 149.1(4) 8_564 . ?
O00E Ho01 Al04 89.4(4) 8_564 2_556 ?
O00E Ho01 O007 86.5(6) 8_564 2_556 ?
O00E Ho01 O008 140.7(6) 8_564 2_556 ?
O00E Ho01 O00F 79.2(6) 8_564 . ?
O00E Ho01 O00H 89.1(6) 8_564 . ?
O00E Ho01 N00L 78.1(6) 8_564 2_556 ?
O00E Ho01 N00M 78.5(6) 8_564 . ?
O00F Ho01 Al03 70.0(4) . . ?
O00F Ho01 Al04 168.2(4) . 2_556 ?
O00F Ho01 O007 147.7(5) . 2_556 ?
O00F Ho01 O008 76.9(6) . 2_556 ?
O00F Ho01 N00L 81.2(6) . 2_556 ?
O00F Ho01 N00M 77.3(6) . . ?
O00H Ho01 Al03 114.0(5) . . ?
O00H Ho01 Al04 31.7(4) . 2_556 ?
O00H Ho01 O007 64.0(6) . 2_556 ?
O00H Ho01 O008 127.8(5) . 2_556 ?
O00H Ho01 O00F 143.4(6) . . ?
O00H Ho01 N00L 130.4(6) . 2_556 ?
O00H Ho01 N00M 66.3(6) . . ?
N00L Ho01 Al03 99.4(4) 2_556 . ?
N00L Ho01 Al04 99.7(4) 2_556 2_556 ?
N00L Ho01 N00M 150.8(6) 2_556 . ?
N00M Ho01 Al03 91.8(5) . . ?
N00M Ho01 Al04 97.4(4) . 2_556 ?
Al04 Ho02 Al03 130.31(16) . . ?
O005 Ho02 Al03 32.5(3) . . ?
O005 Ho02 Al04 116.0(3) . . ?
O005 Ho02 O006 130.6(5) . . ?
O005 Ho02 O00A 80.1(5) . . ?
O005 Ho02 N00N 68.0(6) . . ?
O005 Ho02 N00P 130.0(5) . . ?
O006 Ho02 Al03 122.8(4) . . ?
O006 Ho02 Al04 33.1(4) . . ?
O006 Ho02 O00A 144.4(5) . . ?
O006 Ho02 N00N 125.0(6) . . ?
O006 Ho02 N00P 68.5(6) . . ?
O00A Ho02 Al03 71.2(4) . . ?
O00A Ho02 Al04 158.2(4) . . ?
O00A Ho02 N00N 79.4(6) . . ?
O00A Ho02 N00P 77.6(6) . . ?
O00C Ho02 Al03 111.4(5) . . ?
O00C Ho02 Al04 31.6(5) . . ?
O00C Ho02 O005 87.4(6) . . ?
O00C Ho02 O006 62.6(6) . . ?
O00C Ho02 O00A 148.2(6) . . ?
O00C Ho02 O00D 119.5(6) . . ?
O00C Ho02 O00K 84.5(6) . . ?
O00C Ho02 N00N 68.8(7) . . ?
O00C Ho02 N00P 131.0(7) . . ?
O00D Ho02 Al03 32.7(4) . . ?
O00D Ho02 Al04 119.0(4) . . ?
O00D Ho02 O005 63.7(5) . . ?
O00D Ho02 O006 96.5(5) . . ?
O00D Ho02 O00A 80.7(6) . . ?
O00D Ho02 O00K 148.7(6) . . ?
O00D Ho02 N00N 130.0(6) . . ?
O00D Ho02 N00P 68.8(6) . . ?
O00K Ho02 Al03 159.1(4) . . ?
O00K Ho02 Al04 70.2(4) . . ?
O00K Ho02 O005 142.8(6) . . ?
O00K Ho02 O006 76.1(5) . . ?
O00K Ho02 O00A 88.0(6) . . ?
O00K Ho02 N00N 75.2(7) . . ?
O00K Ho02 N00P 80.3(6) . . ?
N00N Ho02 Al03 97.3(5) . . ?
N00N Ho02 Al04 92.8(5) . . ?
N00P Ho02 Al03 97.6(4) . . ?
N00P Ho02 Al04 99.8(5) . . ?
N00P Ho02 N00N 146.7(7) . . ?
Ho02 Al03 Ho01 145.6(2) . . ?
O005 Al03 Ho01 113.7(5) . . ?
O005 Al03 Ho02 43.0(5) . . ?
O005 Al03 O008 98.3(7) . 2_556 ?
O005 Al03 O009 99.0(7) . . ?
O005 Al03 O00D 82.3(7) . . ?
O005 Al03 O00G 89.5(7) . . ?
O005 Al03 O00J 165.9(8) . . ?
O008 Al03 Ho01 43.8(5) 2_556 . ?
O008 Al03 Ho02 140.1(5) 2_556 . ?
O008 Al03 O00G 91.8(7) 2_556 . ?
O008 Al03 O00J 92.2(7) 2_556 . ?
O009 Al03 Ho01 38.8(4) . . ?
O009 Al03 Ho02 110.7(5) . . ?
O009 Al03 O008 79.5(7) . 2_556 ?
O009 Al03 O00D 96.4(7) . . ?
O009 Al03 O00G 168.5(7) . . ?
O009 Al03 O00J 92.2(7) . . ?
O00D Al03 Ho01 132.2(6) . . ?
O00D Al03 Ho02 41.5(5) . . ?
O00D Al03 O008 175.9(8) . 2_556 ?
O00D Al03 O00G 92.3(7) . . ?
O00D Al03 O00J 87.9(7) . . ?
O00G Al03 Ho01 130.3(5) . . ?
O00G Al03 Ho02 80.8(5) . . ?
O00J Al03 Ho01 80.4(5) . . ?
O00J Al03 Ho02 124.5(5) . . ?
O00J Al03 O00G 80.7(7) . . ?
Ho02 Al04 Ho01 132.21(19) . 2_556 ?
O006 Al04 Ho01 137.4(5) . 2_556 ?
O006 Al04 Ho02 43.5(5) . . ?
O006 Al04 O007 176.9(8) . . ?
O006 Al04 O00B 90.7(7) . . ?
O006 Al04 O00H 98.1(7) . 2_556 ?
O006 Al04 O00I 90.3(8) . . ?
O007 Al04 Ho01 41.2(4) . 2_556 ?
O007 Al04 Ho02 134.3(5) . . ?
O007 Al04 O00B 90.8(7) . . ?
O007 Al04 O00I 92.5(8) . . ?
O00B Al04 Ho01 131.8(5) . 2_556 ?
O00B Al04 Ho02 79.9(5) . . ?
O00C Al04 Ho01 96.9(6) . 2_556 ?
O00C Al04 Ho02 39.8(6) . . ?
O00C Al04 O006 80.3(8) . . ?
O00C Al04 O007 96.9(8) . . ?
O00C Al04 O00B 92.1(8) . . ?
O00C Al04 O00H 97.5(8) . 2_556 ?
O00C Al04 O00I 170.5(9) . . ?
O00H Al04 Ho01 39.7(5) 2_556 2_556 ?
O00H Al04 Ho02 112.2(6) 2_556 . ?
O00H Al04 O007 80.8(7) 2_556 . ?
O00H Al04 O00B 167.9(8) 2_556 . ?
O00H Al04 O00I 85.8(8) 2_556 . ?
O00I Al04 Ho01 91.4(6) . 2_556 ?
O00I Al04 Ho02 130.7(7) . . ?
O00I Al04 O00B 85.9(8) . . ?
Al03 O005 Ho02 104.5(6) . . ?
C00Z O005 Ho02 122.1(14) . . ?
C00Z O005 Al03 124.7(16) . . ?
Al04 O006 Ho02 103.4(7) . . ?
C018 O006 Ho02 118.6(14) . . ?
C018 O006 Al04 124.4(14) . . ?
Al04 O007 Ho01 106.4(7) . 2_556 ?
C00X O007 Ho01 125.1(13) . 2_556 ?
C00X O007 Al04 128.2(13) . . ?
Al03 O008 Ho01 102.6(7) 2_556 2_556 ?
C00R O008 Ho01 120.3(14) . 2_556 ?
C00R O008 Al03 123.7(15) . 2_556 ?
Al03 O009 Ho01 109.5(7) . . ?
C012 O009 Ho01 121.2(14) . . ?
C012 O009 Al03 129.1(14) . . ?
C00Y O00A Ho02 128.8(16) . . ?
C013 O00B Al04 131.4(16) . . ?
Al04 O00C Ho02 108.6(8) . . ?
C01B O00C Ho02 120.3(17) . . ?
C01B O00C Al04 128.6(18) . . ?
Al03 O00D Ho02 105.8(7) . . ?
C00W O00D Ho02 122.6(15) . . ?
C00W O00D Al03 127.3(16) . . ?
C00T O00E Ho01 171.0(19) . 8_565 ?
C00V O00F Ho01 130.5(17) . . ?
C00Y O00G Al03 132.0(16) . . ?
Al04 O00H Ho01 108.6(8) 2_556 . ?
C00S O00H Ho01 128.8(14) . . ?
C00S O00H Al04 120.3(14) . 2_556 ?
C00T O00I Al04 136(2) . . ?
C00V O00J Al03 131.7(16) . . ?
C013 O00K Ho02 131.3(17) . . ?
C00O N00L Ho01 105.7(13) . 2_556 ?
C00O N00L C00Q 108.5(17) . . ?
C00O N00L C00U 108.8(18) . . ?
C00Q N00L Ho01 108.4(14) . 2_556 ?
C00Q N00L C00U 111.3(19) . . ?
C00U N00L Ho01 114.0(13) . 2_556 ?
C011 N00M Ho01 107.4(13) . . ?
C015 N00M Ho01 105.4(14) . . ?
C015 N00M C011 114(2) . . ?
C015 N00M C019 107(2) . . ?
C019 N00M Ho01 115.3(19) . . ?
C019 N00M C011 107(2) . . ?
C010 N00N Ho02 103.9(16) . . ?
C010 N00N C014 114(2) . . ?
C010 N00N C01D 108(2) . . ?
C014 N00N Ho02 103.8(16) . . ?
C014 N00N C01D 107(2) . . ?
C01D N00N Ho02 119.7(18) . . ?
N00L C00O H00A 109.1 . . ?
N00L C00O H00B 109.1 . . ?
N00L C00O C00X 112.3(18) . . ?
H00A C00O H00B 107.9 . . ?
C00X C00O H00A 109.1 . . ?
C00X C00O H00B 109.1 . . ?
C016 N00P Ho02 106.6(15) . . ?
C017 N00P Ho02 113(2) . . ?
C017 N00P C016 113(2) . . ?
C01A N00P Ho02 103.6(15) . . ?
C01A N00P C016 107(2) . . ?
C01A N00P C017 113(2) . . ?
N00L C00Q H00C 110.1 . . ?
N00L C00Q H00D 110.1 . . ?
N00L C00Q C00R 108.0(18) . . ?
H00C C00Q H00D 108.4 . . ?
C00R C00Q H00C 110.1 . . ?
C00R C00Q H00D 110.1 . . ?
O008 C00R C00Q 108(2) . . ?
O008 C00R H00E 110.1 . . ?
O008 C00R H00F 110.1 . . ?
C00Q C00R H00E 110.1 . . ?
C00Q C00R H00F 110.1 . . ?
H00E C00R H00F 108.4 . . ?
O00H C00S H00G 110.4 . . ?
O00H C00S H00H 110.4 . . ?
O00H C00S C015 106.7(19) . . ?
H00G C00S H00H 108.6 . . ?
C015 C00S H00G 110.4 . . ?
C015 C00S H00H 110.4 . . ?
O00E C00T H00T 112.5 . . ?
O00I C00T O00E 135(3) . . ?
O00I C00T H00T 112.5 . . ?
N00L C00U H00I 109.5 . . ?
N00L C00U H00J 109.5 . . ?
N00L C00U H00K 109.5 . . ?
H00I C00U H00J 109.5 . . ?
H00I C00U H00K 109.5 . . ?
H00J C00U H00K 109.5 . . ?
O00F C00V O00J 126(3) . . ?
O00F C00V H00V 117.1 . . ?
O00J C00V H00V 117.1 . . ?
O00D C00W H00L 110.0 . . ?
O00D C00W H00M 110.0 . . ?
O00D C00W C01A 109(2) . . ?
H00L C00W H00M 108.4 . . ?
C01A C00W H00L 110.0 . . ?
C01A C00W H00M 110.0 . . ?
O007 C00X C00O 107.9(19) . . ?
O007 C00X H00N 110.1 . . ?
O007 C00X H00O 110.1 . . ?
C00O C00X H00N 110.1 . . ?
C00O C00X H00O 110.1 . . ?
H00N C00X H00O 108.4 . . ?
O00A C00Y O00G 127(2) . . ?
O00A C00Y H00Y 116.7 . . ?
O00G C00Y H00Y 116.7 . . ?
O005 C00Z H00P 109.0 . . ?
O005 C00Z H00Q 109.0 . . ?
O005 C00Z C010 113(2) . . ?
H00P C00Z H00Q 107.8 . . ?
C010 C00Z H00P 109.0 . . ?
C010 C00Z H00Q 109.0 . . ?
N00N C010 C00Z 112(2) . . ?
N00N C010 H01A 109.1 . . ?
N00N C010 H01B 109.1 . . ?
C00Z C010 H01A 109.1 . . ?
C00Z C010 H01B 109.1 . . ?
H01A C010 H01B 107.9 . . ?
N00M C011 H01C 109.4 . . ?
N00M C011 H01D 109.4 . . ?
N00M C011 C012 111.1(19) . . ?
H01C C011 H01D 108.0 . . ?
C012 C011 H01C 109.4 . . ?
C012 C011 H01D 109.4 . . ?
O009 C012 C011 106(2) . . ?
O009 C012 H01E 110.6 . . ?
O009 C012 H01F 110.6 . . ?
C011 C012 H01E 110.6 . . ?
C011 C012 H01F 110.6 . . ?
H01E C012 H01F 108.7 . . ?
O00B C013 H013 117.1 . . ?
O00K C013 O00B 126(2) . . ?
O00K C013 H013 117.1 . . ?
N00N C014 H01G 107.5 . . ?
N00N C014 H01H 107.5 . . ?
H01G C014 H01H 107.0 . . ?
C01B C014 N00N 119(2) . . ?
C01B C014 H01G 107.5 . . ?
C01B C014 H01H 107.5 . . ?
N00M C015 C00S 111(2) . . ?
N00M C015 H01I 109.4 . . ?
N00M C015 H01J 109.4 . . ?
C00S C015 H01I 109.4 . . ?
C00S C015 H01J 109.4 . . ?
H01I C015 H01J 108.0 . . ?
N00P C016 H01K 109.3 . . ?
N00P C016 H01L 109.2 . . ?
H01K C016 H01L 107.9 . . ?
C018 C016 N00P 112(2) . . ?
C018 C016 H01K 109.3 . . ?
C018 C016 H01L 109.3 . . ?
N00P C017 H01M 109.5 . . ?
N00P C017 H01N 109.5 . . ?
N00P C017 H01O 109.5 . . ?
H01M C017 H01N 109.5 . . ?
H01M C017 H01O 109.5 . . ?
H01N C017 H01O 109.5 . . ?
O006 C018 C016 113(2) . . ?
O006 C018 H01P 109.0 . . ?
O006 C018 H01Q 109.0 . . ?
C016 C018 H01P 109.0 . . ?
C016 C018 H01Q 109.0 . . ?
H01P C018 H01Q 107.8 . . ?
N00M C019 H01R 109.5 . . ?
N00M C019 H01S 109.5 . . ?
N00M C019 H01T 109.5 . . ?
H01R C019 H01S 109.5 . . ?
H01R C019 H01T 109.5 . . ?
H01S C019 H01T 109.5 . . ?
N00P C01A C00W 118(3) . . ?
N00P C01A H01U 107.7 . . ?
N00P C01A H01V 107.7 . . ?
C00W C01A H01U 107.7 . . ?
C00W C01A H01V 107.7 . . ?
H01U C01A H01V 107.1 . . ?
O00C C01B C014 111(3) . . ?
O00C C01B H01W 124.3 . . ?
C014 C01B H01W 124.3 . . ?
N00N C01D H01X 109.5 . . ?
N00N C01D H01Y 109.5 . . ?
N00N C01D H 109.5 . . ?
H01X C01D H01Y 109.5 . . ?
H01X C01D H 109.5 . . ?
H01Y C01D H 109.5 . . ?
C17 N01F C23 123(5) . . ?
C17 N01F C29 124(5) . . ?
C23 N01F C29 113(5) . . ?
O01E C17 N01F 125(5) . . ?
O01E C17 H17 117.3 . . ?
N01F C17 H17 117.3 . . ?
N01F C23 H23A 109.5 . . ?
N01F C23 H23B 109.5 . . ?
N01F C23 H23C 109.5 . . ?
H23A C23 H23B 109.5 . . ?
H23A C23 H23C 109.5 . . ?
H23B C23 H23C 109.5 . . ?
N01F C29 H29A 109.5 . . ?
N01F C29 H29B 109.5 . . ?
N01F C29 H29C 109.5 . . ?
H29A C29 H29B 109.5 . . ?
H29A C29 H29C 109.5 . . ?
H29B C29 H29C 109.5 . . ?

loop_
_geom_bond_atom_site_label_1
_geom_bond_atom_site_label_2
_geom_bond_distance
_geom_bond_site_symmetry_2
_geom_bond_publ_flag
Ho01 Al03 3.331(6) . ?
Ho01 Al04 3.398(6) 2_556 ?
Ho01 O007 2.333(14) 2_556 ?
Ho01 O008 2.365(15) 2_556 ?
Ho01 O009 2.215(14) . ?
Ho01 O00E 2.282(16) 8_564 ?
Ho01 O00F 2.320(16) . ?
Ho01 O00H 2.291(16) . ?
Ho01 N00L 2.637(18) 2_556 ?
Ho01 N00M 2.688(19) . ?
Ho02 Al03 3.317(7) . ?
Ho02 Al04 3.316(6) . ?
Ho02 O005 2.336(15) . ?
Ho02 O006 2.347(15) . ?
Ho02 O00A 2.355(13) . ?
Ho02 O00C 2.238(17) . ?
Ho02 O00D 2.284(16) . ?
Ho02 O00K 2.334(17) . ?
Ho02 N00N 2.71(2) . ?
Ho02 N00P 2.67(2) . ?
Al03 O005 1.841(15) . ?
Al03 O008 1.885(17) 2_556 ?
Al03 O009 1.855(16) . ?
Al03 O00D 1.863(17) . ?
Al03 O00G 1.990(19) . ?
Al03 O00J 1.933(17) . ?
Al04 O006 1.861(16) . ?
Al04 O007 1.897(16) . ?
Al04 O00B 1.993(17) . ?
Al04 O00C 1.835(19) . ?
Al04 O00H 1.882(18) 2_556 ?
Al04 O00I 1.961(17) . ?
O005 C00Z 1.42(3) . ?
O006 C018 1.40(3) . ?
O007 C00X 1.41(3) . ?
O008 C00R 1.38(3) . ?
O009 C012 1.42(3) . ?
O00A C00Y 1.25(3) . ?
O00B C013 1.28(3) . ?
O00C C01B 1.40(3) . ?
O00D C00W 1.43(3) . ?
O00E C00T 1.24(3) . ?
O00F C00V 1.23(3) . ?
O00G C00Y 1.28(3) . ?
O00H C00S 1.42(3) . ?
O00I C00T 1.13(3) . ?
O00J C00V 1.30(3) . ?
O00K C013 1.20(3) . ?
N00L C00O 1.46(3) . ?
N00L C00Q 1.46(3) . ?
N00L C00U 1.46(3) . ?
N00M C011 1.51(3) . ?
N00M C015 1.43(3) . ?
N00M C019 1.47(4) . ?
N00N C010 1.43(4) . ?
N00N C014 1.46(3) . ?
N00N C01D 1.49(4) . ?
C00O H00A 0.9900 . ?
C00O H00B 0.9900 . ?
C00O C00X 1.54(3) . ?
N00P C016 1.50(4) . ?
N00P C017 1.40(4) . ?
N00P C01A 1.40(4) . ?
C00Q H00C 0.9900 . ?
C00Q H00D 0.9900 . ?
C00Q C00R 1.59(3) . ?
C00R H00E 0.9900 . ?
C00R H00F 0.9900 . ?
C00S H00G 0.9900 . ?
C00S H00H 0.9900 . ?
C00S C015 1.61(4) . ?
C00T H00T 0.9500 . ?
C00U H00I 0.9800 . ?
C00U H00J 0.9800 . ?
C00U H00K 0.9800 . ?
C00V H00V 0.9500 . ?
C00W H00L 0.9900 . ?
C00W H00M 0.9900 . ?
C00W C01A 1.48(4) . ?
C00X H00N 0.9900 . ?
C00X H00O 0.9900 . ?
C00Y H00Y 0.9500 . ?
C00Z H00P 0.9900 . ?
C00Z H00Q 0.9900 . ?
C00Z C010 1.52(4) . ?
C010 H01A 0.9900 . ?
C010 H01B 0.9900 . ?
C011 H01C 0.9900 . ?
C011 H01D 0.9900 . ?
C011 C012 1.52(4) . ?
C012 H01E 0.9900 . ?
C012 H01F 0.9900 . ?
C013 H013 0.9500 . ?
C014 H01G 0.9900 . ?
C014 H01H 0.9900 . ?
C014 C01B 1.44(4) . ?
C015 H01I 0.9900 . ?
C015 H01J 0.9900 . ?
C016 H01K 0.9900 . ?
C016 H01L 0.9900 . ?
C016 C018 1.46(4) . ?
C017 H01M 0.9800 . ?
C017 H01N 0.9800 . ?
C017 H01O 0.9800 . ?
C018 H01P 0.9900 . ?
C018 H01Q 0.9900 . ?
C019 H01R 0.9800 . ?
C019 H01S 0.9800 . ?
C019 H01T 0.9800 . ?
C01A H01U 0.9900 . ?
C01A H01V 0.9900 . ?
C01B H01W 0.9500 . ?
C01D H01X 0.9800 . ?
C01D H01Y 0.9800 . ?
C01D H 0.9800 . ?
O01E C17 1.19(6) . ?
N01F C17 1.27(6) . ?
N01F C23 1.31(8) . ?
N01F C29 1.33(7) . ?
C17 H17 0.9500 . ?
C23 H23A 0.9800 . ?
C23 H23B 0.9800 . ?
C23 H23C 0.9800 . ?
C29 H29A 0.9800 . ?
C29 H29B 0.9800 . ?
C29 H29C 0.9800 . ?

loop_
_geom_torsion_atom_site_label_1
_geom_torsion_atom_site_label_2
_geom_torsion_atom_site_label_3
_geom_torsion_atom_site_label_4
_geom_torsion
_geom_torsion_site_symmetry_1
_geom_torsion_site_symmetry_2
_geom_torsion_site_symmetry_3
_geom_torsion_site_symmetry_4
_geom_torsion_publ_flag
Ho01 Al03 O005 Ho02 -148.4(4) . . . . ?
Ho01 Al03 O005 C00Z 63.8(17) . . . . ?
Ho01 Al03 O009 C012 -174(2) . . . . ?
Ho01 Al03 O00D Ho02 131.1(5) . . . . ?
Ho01 Al03 O00D C00W -72(2) . . . . ?
Ho01 Al04 O006 Ho02 -107.2(7) 2_556 . . . ?
Ho01 Al04 O006 C018 113.3(18) 2_556 . . . ?
Ho01 Al04 O007 C00X -174(2) 2_556 . . . ?
Ho01 Al04 O00C Ho02 155.9(7) 2_556 . . . ?
Ho01 Al04 O00C C01B -42(3) 2_556 . . . ?
Ho01 O007 C00X C00O -27(3) 2_556 . . . ?
Ho01 O008 C00R C00Q -46(2) 2_556 . . . ?
Ho01 O009 C012 C011 -61(2) . . . . ?
Ho01 O00F C00V O00J -2(4) . . . . ?
Ho01 O00H C00S C015 18(3) . . . . ?
Ho01 N00L C00O C00X -48(2) 2_556 . . . ?
Ho01 N00L C00Q C00R -43(2) 2_556 . . . ?
Ho01 N00M C011 C012 -24(2) . . . . ?
Ho01 N00M C015 C00S 50(2) . . . . ?
Ho02 Al03 O005 C00Z -147.8(19) . . . . ?
Ho02 Al03 O009 Ho01 -159.8(4) . . . . ?
Ho02 Al03 O009 C012 26(2) . . . . ?
Ho02 Al03 O00D C00W 157(2) . . . . ?
Ho02 Al04 O006 C018 -139(2) . . . . ?
Ho02 Al04 O007 Ho01 -108.1(6) . . . 2_556 ?
Ho02 Al04 O007 C00X 77(2) . . . . ?
Ho02 Al04 O00C C01B 162(3) . . . . ?
Ho02 O005 C00Z C010 -20(3) . . . . ?
Ho02 O006 C018 C016 45(3) . . . . ?
Ho02 O00A C00Y O00G -6(4) . . . . ?
Ho02 O00C C01B C014 47(3) . . . . ?
Ho02 O00D C00W C01A 31(3) . . . . ?
Ho02 O00K C013 O00B -3(4) . . . . ?
Ho02 N00N C010 C00Z -48(2) . . . . ?
Ho02 N00N C014 C01B 19(3) . . . . ?
Ho02 N00P C016 C018 35(3) . . . . ?
Ho02 N00P C01A C00W 41(3) . . . . ?
Al03 O005 C00Z C010 123(2) . . . . ?
Al03 O008 C00R C00Q -179.7(13) 2_556 . . . ?
Al03 O009 C012 C011 112(2) . . . . ?
Al03 O00D C00W C01A -122(2) . . . . ?
Al03 O00G C00Y O00A 10(4) . . . . ?
Al03 O00J C00V O00F 15(4) . . . . ?
Al04 O006 C018 C016 179.0(18) . . . . ?
Al04 O007 C00X C00O 147.0(15) . . . . ?
Al04 O00B C013 O00K -11(4) . . . . ?
Al04 O00C C01B C014 -113(3) . . . . ?
Al04 O00H C00S C015 -143.4(16) 2_556 . . . ?
Al04 O00I C00T O00E -179(2) . . . . ?
O005 Al03 O009 Ho01 -116.9(7) . . . . ?
O005 Al03 O009 C012 69(2) . . . . ?
O005 Al03 O00D Ho02 15.9(7) . . . . ?
O005 Al03 O00D C00W 173(2) . . . . ?
O005 C00Z C010 N00N 49(3) . . . . ?
O006 Al04 O00C Ho02 18.9(8) . . . . ?
O006 Al04 O00C C01B -179(3) . . . . ?
O007 Al04 O00C Ho02 -162.6(8) . . . . ?
O007 Al04 O00C C01B 0(3) . . . . ?
O008 Al03 O005 Ho02 168.7(6) 2_556 . . . ?
O008 Al03 O005 C00Z 20.8(17) 2_556 . . . ?
O008 Al03 O009 Ho01 -20.0(7) 2_556 . . . ?
O008 Al03 O009 C012 166(2) 2_556 . . . ?
O009 Al03 O005 Ho02 -110.8(7) . . . . ?
O009 Al03 O005 C00Z 101.4(16) . . . . ?
O009 Al03 O00D Ho02 114.2(7) . . . . ?
O009 Al03 O00D C00W -89(2) . . . . ?
O00B Al04 O006 Ho02 74.5(7) . . . . ?
O00B Al04 O006 C018 -64.9(19) . . . . ?
O00B Al04 O007 Ho01 175.2(8) . . . 2_556 ?
O00B Al04 O007 C00X 1(2) . . . . ?
O00B Al04 O00C Ho02 -71.5(9) . . . . ?
O00B Al04 O00C C01B 91(3) . . . . ?
O00C Al04 O006 Ho02 -17.5(7) . . . . ?
O00C Al04 O006 C018 -157(2) . . . . ?
O00C Al04 O007 Ho01 -92.6(8) . . . 2_556 ?
O00C Al04 O007 C00X 93(2) . . . . ?
O00D Al03 O005 Ho02 -15.5(7) . . . . ?
O00D Al03 O005 C00Z -163.3(17) . . . . ?
O00D Al03 O009 Ho01 159.9(7) . . . . ?
O00D Al03 O009 C012 -14(2) . . . . ?
O00D C00W C01A N00P -50(4) . . . . ?
O00G Al03 O005 Ho02 76.9(7) . . . . ?
O00G Al03 O005 C00Z -70.9(17) . . . . ?
O00G Al03 O009 Ho01 21(4) . . . . ?
O00G Al03 O009 C012 -154(4) . . . . ?
O00G Al03 O00D Ho02 -73.3(8) . . . . ?
O00G Al03 O00D C00W 83(2) . . . . ?
O00H Al04 O006 Ho02 -113.8(7) 2_556 . . . ?
O00H Al04 O006 C018 106.7(19) 2_556 . . . ?
O00H Al04 O007 Ho01 4.0(7) 2_556 . . 2_556 ?
O00H Al04 O007 C00X -171(2) 2_556 . . . ?
O00H Al04 O00C Ho02 115.9(9) 2_556 . . . ?
O00H Al04 O00C C01B -82(3) 2_556 . . . ?
O00H C00S C015 N00M -47(3) . . . . ?
O00I Al04 O006 Ho02 160.4(8) . . . . ?
O00I Al04 O006 C018 20.9(19) . . . . ?
O00I Al04 O007 Ho01 89.3(8) . . . 2_556 ?
O00I Al04 O007 C00X -85(2) . . . . ?
O00J Al03 O005 Ho02 31(3) . . . . ?
O00J Al03 O005 C00Z -117(3) . . . . ?
O00J Al03 O009 Ho01 71.8(8) . . . . ?
O00J Al03 O009 C012 -103(2) . . . . ?
O00J Al03 O00D Ho02 -153.9(8) . . . . ?
O00J Al03 O00D C00W 3(2) . . . . ?
N00L C00O C00X O007 50(3) . . . . ?
N00L C00Q C00R O008 59(2) . . . . ?
N00M C011 C012 O009 51(3) . . . . ?
N00N C014 C01B O00C -42(4) . . . . ?
C00O N00L C00Q C00R -157.8(19) . . . . ?
N00P C016 C018 O006 -54(3) . . . . ?
C00Q N00L C00O C00X 68(2) . . . . ?
C00U N00L C00O C00X -170.4(19) . . . . ?
C00U N00L C00Q C00R 83(2) . . . . ?
C010 N00N C014 C01B -94(3) . . . . ?
C011 N00M C015 C00S -68(3) . . . . ?
C014 N00N C010 C00Z 65(3) . . . . ?
C015 N00M C011 C012 92(2) . . . . ?
C016 N00P C01A C00W -71(3) . . . . ?
C017 N00P C016 C018 -90(3) . . . . ?
C017 N00P C01A C00W 164(3) . . . . ?
C019 N00M C011 C012 -149(2) . . . . ?
C019 N00M C015 C00S 173(3) . . . . ?
C01A N00P C016 C018 145(2) . . . . ?
C01D N00N C010 C00Z -176(2) . . . . ?
C01D N00N C014 C01B 147(3) . . . . ?
C23 N01F C17 O01E -6(9) . . . . ?
C29 N01F C17 O01E 173(6) . . . . ?

loop_
_smtbx_masks_void_nr
_smtbx_masks_void_average_x
_smtbx_masks_void_average_y
_smtbx_masks_void_average_z
_smtbx_masks_void_volume
_smtbx_masks_void_count_electrons
_smtbx_masks_void_content
1 0.000 0.000 0.500 158.4 8.8 '0.2 NC3H7O'
2 0.000 0.500 0.000 158.4 8.8 '0.2 NC3H7O'
3 0.500 0.000 0.500 158.4 8.8 '0.2 NC3H7O'
4 0.500 0.500 1.000 158.4 8.8 '0.2 NC3H7O'
